data_2006206
loop_
_publ_author_name
'Jones, Peter G.'
'Crespo, Olga'
'Gimeno, M. Concepci\'on'
'Laguna, Antonio'

_publ_section_title
;
 7,8-Bis(pyridinium-2-ylthio)-7,8-dicarba-<i>nido</i>-undecaborate
 Trifluoromethanesulfonate
;
_journal_issue 6
_journal_name_full 'Acta Crystallographica Section C'
_journal_page_first 767
_journal_page_last 768
_journal_paper_doi 10.1107/S0108270197002497
_journal_volume 53
_journal_year 1997
_chemical_formula_iupac 'C12 H20 B9 N2 S2 1+, C F3 S O3 1-'
_chemical_formula_moiety '(C12 H20 B9 N2 S2)^+^ (C F3 S O3)^-^'
_chemical_formula_sum 'C13 H20 B9 F3 N2 O3 S3'
_chemical_formula_weight 502.78
_chemical_name_systematic
;
 7,8-Bis(2-pyridiniumthio)-7,8-dicarba-nido-undecaborate
 trifluoromethanesulfonate
;
_space_group_IT_number 14
_symmetry_cell_setting monoclinic
_symmetry_space_group_name_Hall '-P 2yn'
_symmetry_space_group_name_H-M 'P 1 21/n 1'
_audit_creation_method SHELXL
_cell_angle_alpha 90
_cell_angle_beta 98.245(10)
_cell_angle_gamma 90
_cell_formula_units_Z 4
_cell_length_a 11.4438(12)
_cell_length_b 9.5077(10)
_cell_length_c 21.497(3)
_cell_measurement_reflns_used 66
_cell_measurement_temperature 173(2)
_cell_measurement_theta_max 12.5
_cell_measurement_theta_min 4.7
_cell_volume 2314.8(5)
_computing_cell_refinement XSCANS
_computing_data_collection 'XSCANS (Siemens, 1991)'
_computing_data_reduction XSCANS
_computing_molecular_graphics 'XP (Siemens, 1994b)'
_computing_publication_material SHELXL93
_computing_structure_refinement 'SHELXL93 (Sheldrick, 1993)'
_computing_structure_solution 'SHELXS86 (Sheldrick, 1990)'
_diffrn_ambient_temperature 173(2)
_diffrn_measurement_device 'Siemens P4'
_diffrn_measurement_method \w
_diffrn_radiation_monochromator graphite
_diffrn_radiation_source 'fine-focus sealed tube'
_diffrn_radiation_type MoK\a
_diffrn_radiation_wavelength 0.71073
_diffrn_reflns_av_R_equivalents 0.0203
_diffrn_reflns_av_sigmaI/netI 0.0611
_diffrn_reflns_limit_h_max 13
_diffrn_reflns_limit_h_min -13
_diffrn_reflns_limit_k_max 1
_diffrn_reflns_limit_k_min -11
_diffrn_reflns_limit_l_max 0
_diffrn_reflns_limit_l_min -25
_diffrn_reflns_number 4219
_diffrn_reflns_theta_max 25
_diffrn_reflns_theta_min 3.16
_diffrn_standards_decay_% 2
_diffrn_standards_interval_count 247
_diffrn_standards_number 3
_exptl_absorpt_coefficient_mu 0.364
_exptl_absorpt_correction_T_max 0.930
_exptl_absorpt_correction_T_min 0.826
_exptl_absorpt_correction_type '\y scans (XEMP; Siemens, 1994a)'
_exptl_crystal_colour colourless
_exptl_crystal_density_diffrn 1.443
_exptl_crystal_density_method 'not measured'
_exptl_crystal_description tablet
_exptl_crystal_F_000 1024
_exptl_crystal_size_max 0.60
_exptl_crystal_size_mid 0.60
_exptl_crystal_size_min 0.20
_refine_diff_density_max 0.233
_refine_diff_density_min -0.279
_refine_ls_extinction_method none
_refine_ls_goodness_of_fit_all 0.872
_refine_ls_goodness_of_fit_obs 1.001
_refine_ls_hydrogen_treatment 'H atoms: see below'
_refine_ls_matrix_type full
_refine_ls_number_parameters 314
_refine_ls_number_reflns 4069
_refine_ls_number_restraints 33
_refine_ls_restrained_S_all 0.869
_refine_ls_restrained_S_obs 0.995
_refine_ls_R_factor_all 0.0664
_refine_ls_R_factor_obs .0349
_refine_ls_shift/esd_max 0.001
_refine_ls_shift/esd_mean 0.000
_refine_ls_structure_factor_coef Fsqd
_refine_ls_weighting_details 'w = 1/[\s^2^(Fo^2^) + (0.0419P)^2^] where P = (Fo^2^+2Fc^2^)/3'
_refine_ls_weighting_scheme calc
_refine_ls_wR_factor_all 0.0807
_refine_ls_wR_factor_obs .0737
_reflns_number_observed 2682
_reflns_number_total 4069
_reflns_observed_criterion >2sigma(I)
_cod_data_source_file fg1234.cif
_cod_data_source_block shell
_cod_depositor_comments
;
The following automatic conversions were performed:
'_geom_bond_publ_flag' value 'Y' changed to 'y' according to
'/home/saulius/struct/CIF-dictionaries/cif_core.dic' dictionary named
'cif_core.dic' version 2.4.1 from 2010-06-29 (12 times).

Automatic conversion script
Id: cif_fix_enum 1527 2010-12-29 10:47:43Z saulius 

The following automatic conversions were performed:

'_geom_bond_publ_flag' value 'Y' changed to 'y' according to
/home/saulius/struct/CIF-dictionaries/cif_core.dic dictionary named
'cif_core.dic' version 2.4.1 from 2010-06-29 (12 times).

Automatic conversion script
Id: cif_fix_values 1715 2011-07-08 13:25:40Z adriana 

The following automatic conversions were performed:

'_refine_ls_weighting_scheme' value 'calc w = 1/[\s^2^(Fo^2^) +
(0.0419P)^2^] where P = (Fo^2^+2Fc^2^)/3' was changed to 'calc'. New
tag '_refine_ls_weighting_details' was created. The value of the new
tag was set to 'w = 1/[\s^2^(Fo^2^) + (0.0419P)^2^] where P =
(Fo^2^+2Fc^2^)/3'.

Automatic conversion script
Id: cif_fix_values 3143 2015-03-26 13:38:13Z robertas 
;
_cod_original_sg_symbol_H-M 'P 21/n'
_cod_database_code 2006206

loop_
_symmetry_equiv_pos_as_xyz
'x, y, z'
'-x+1/2, y+1/2, -z+1/2'
'-x, -y, -z'
'x-1/2, -y-1/2, z-1/2'

loop_
_atom_site_aniso_label
_atom_site_aniso_U_11
_atom_site_aniso_U_22
_atom_site_aniso_U_33
_atom_site_aniso_U_12
_atom_site_aniso_U_13
_atom_site_aniso_U_23
S1 .0286(3) .0268(4) .0246(3) -.0058(3) -.0073(3) .0015(3)
S2 .0241(3) .0249(3) .0333(4) .0028(3) .0023(3) .0060(3)
B1 .0262(15) .030(2) .026(2) .0022(13) -.0050(12) .0002(14)
B2 .0243(14) .029(2) .0197(14) -.0008(13) -.0038(12) -.0015(13)
B3 .0289(15) .022(2) .0221(15) .0021(13) -.0014(12) .0033(12)
B4 .028(2) .020(2) .030(2) .0042(13) -.0022(13) -.0003(13)
B5 .0260(15) .030(2) .031(2) .0002(13) -.0013(13) -.0028(14)
B6 .026(2) .030(2) .026(2) -.0027(14) -.0025(12) -.0052(14)
C7 .0207(12) .0235(14) .0209(13) -.0001(11) -.0002(10) .0007(11)
C8 .0238(12) .0216(13) .0200(12) -.0011(11) -.0039(10) -.0016(11)
B9 .028(2) .029(2) .026(2) .0013(14) .0025(13) -.0050(14)
B10 .0215(15) .033(2) .030(2) -.0015(13) -.0008(13) -.0037(14)
B11 .0264(15) .028(2) .0233(15) -.0046(13) .0014(12) -.0049(14)
C11 .0255(12) .0251(14) .0215(13) .0039(12) -.0040(10) -.0029(11)
C12 .040(2) .032(2) .0282(15) -.0065(13) -.0086(12) -.0003(13)
C13 .052(2) .035(2) .032(2) -.0101(15) -.0043(13) .0081(14)
C14 .047(2) .039(2) .0240(14) .0046(15) -.0023(12) .0060(13)
C15 .0328(15) .037(2) .0218(14) .0067(13) -.0060(11) .0000(12)
N16 .0239(11) .0275(12) .0272(12) -.0001(9) -.0027(9) -.0035(10)
C21 .0219(13) .0244(15) .0287(14) .0039(11) .0015(11) .0003(12)
C22 .0252(14) .040(2) .0281(14) .0036(13) -.0011(11) -.0024(13)
C23 .037(2) .041(2) .0288(15) .0086(13) .0066(12) .0070(13)
C24 .0246(14) .051(2) .039(2) -.0013(14) .0046(12) .0097(15)
C25 .0213(13) .050(2) .038(2) -.0037(14) -.0041(12) .0059(15)
N26 .0247(11) .0395(14) .0263(12) .0019(10) -.0007(9) .0052(11)
S3 .0278(3) .0274(4) .0319(4) .0023(3) -.0038(3) .0037(3)
O1 .0482(12) .0432(13) .0394(11) -.0007(10) .0040(9) -.0113(10)
O2 .0299(10) .0428(12) .0305(10) -.0034(9) -.0027(8) .0037(9)
O3 .0306(10) .0368(11) .0421(11) -.0005(9) .0017(8) .0082(9)
C99 .043(2) .041(2) .055(2) .007(2) -.009(2) .017(2)
F1 .0552(12) .0698(14) .107(2) -.0011(11) -.0427(12) .0334(13)
F2 .090(2) .0435(12) .094(2) .0297(11) .0167(13) -.0004(12)
F3 .0763(13) .0602(14) .0725(13) .0055(11) .0054(11) .0394(11)

loop_
_atom_site_label
_atom_site_fract_x
_atom_site_fract_y
_atom_site_fract_z
_atom_site_U_iso_or_equiv
_atom_site_thermal_displace_type
_atom_site_calc_flag
_atom_site_refinement_flags
_atom_site_occupancy
_atom_site_disorder_group
_atom_site_type_symbol
S1 .32649(5) .06687(7) .57060(3) .0278(2) Uani d . 1 . S
S2 .30971(5) .37183(7) .64500(3) .0276(2) Uani d . 1 . S
B1 .5892(2) .0861(3) .73231(14) .0282(7) Uani d U 1 . B
H1 .6142 .0200 .77528 .034 Uiso calc R 1 . H
B2 .5175(2) .2509(3) .73621(13) .0251(6) Uani d U 1 . B
H2 .4929 .2931 .78122 .030 Uiso calc R 1 . H
B3 .4411(2) .1050(3) .69669(13) .0249(7) Uani d U 1 . B
H3 .3644 .0536 .71466 .030 Uiso calc R 1 . H
B4 .5432(2) .0098(3) .65861(13) .0265(7) Uani d U 1 . B
H4 .5362 -.1072 .65307 .032 Uiso calc R 1 . H
B5 .6801(3) .0965(3) .67031(14) .0297(7) Uani d U 1 . B
H5 .7642 .0357 .67181 .036 Uiso calc R 1 . H
B6 .6630(2) .2483(3) .71965(13) .0280(7) Uani d U 1 . B
H6 .7362 .2900 .75502 .034 Uiso calc R 1 . H
C7 .4405(2) .2686(3) .66137(11) .0220(5) Uani d . 1 . C
C8 .4537(2) .1339(3) .61873(11) .0225(5) Uani d . 1 . C
B9 .5846(3) .1236(3) .59789(14) .0279(7) Uani d U 1 . B
H9 .5956(18) .076(2) .5539(10) .020(6) Uiso d . 1 . H
B10 .6725(3) .2704(3) .63863(14) .0285(7) Uani d U 1 . B
H10A .7509(19) .318(2) .6227(10) .021(6) Uiso d . 1 . H
H10B .598(2) .269(3) .5986(12) .048(8) Uiso d . 1 . H
B11 .5606(2) .3607(3) .67628(13) .0261(6) Uani d U 1 . B
H11 .5553(18) .473(3) .6824(10) .021(6) Uiso d . 1 . H
C11 .3172(2) .1749(3) .50422(11) .0247(6) Uani d . 1 . C
C12 .3822(2) .2943(3) .49693(12) .0349(7) Uani d . 1 . C
H12 .4419 .3237 .52967 .042 Uiso calc R 1 . H
C13 .3604(3) .3708(3) .44223(12) .0409(7) Uani d . 1 . C
H13 .4062 .4522 .43704 .049 Uiso calc R 1 . H
C14 .2721(2) .3300(3) .39451(12) .0372(7) Uani d . 1 . C
H14 .2559 .3829 .35679 .045 Uiso calc R 1 . H
C15 .2094(2) .2122(3) .40331(11) .0316(6) Uani d . 1 . C
H15 .1482 .1824 .37142 .038 Uiso calc R 1 . H
N16 .2329(2) .1375(2) .45643(9) .0268(5) Uani d . 1 . N
H16 .1917 .0607 .46041 .032 Uiso calc R 1 . H
C21 .1988(2) .2873(3) .68046(11) .0252(6) Uani d . 1 . C
C22 .2011(2) .2667(3) .74376(12) .0315(6) Uani d . 1 . C
H22 .2691 .2919 .77230 .038 Uiso calc R 1 . H
C23 .1040(2) .2093(3) .76582(12) .0354(7) Uani d . 1 . C
H23 .1061 .1928 .80954 .042 Uiso calc R 1 . H
C24 .0041(2) .1760(3) .72468(12) .0383(7) Uani d . 1 . C
H24 -.0639 .1394 .73969 .046 Uiso calc R 1 . H
C25 .0049(2) .1965(3) .66201(12) .0371(7) Uani d . 1 . C
H25 -.0626 .1731 .63280 .045 Uiso calc R 1 . H
N26 .1003(2) .2495(2) .64163(10) .0306(5) Uani d . 1 . N
H26 .0992 .2603 .60089 .037 Uiso calc R 1 . H
S3 -.06599(6) .18891(7) .48117(3) .0298(2) Uani d . 1 . S
O1 -.0464(2) .1061(2) .42815(9) .0438(5) Uani d . 1 . O
O2 .03890(14) .2547(2) .51441(8) .0351(5) Uani d . 1 . O
O3 -.14225(14) .1278(2) .52197(8) .0368(5) Uani d . 1 . O
C99 -.1511(3) .3387(3) .4471(2) .0481(8) Uani d . 1 . C
F1 -.2539(2) .2962(2) .41577(10) .0825(7) Uani d . 1 . F
F2 -.1738(2) .4276(2) .49044(10) .0757(6) Uani d . 1 . F
F3 -.0947(2) .4074(2) .40733(9) .0702(6) Uani d . 1 . F

loop_
_atom_type_symbol
_atom_type_description
_atom_type_scat_dispersion_real
_atom_type_scat_dispersion_imag
_atom_type_scat_source
C C 0.0033 0.0016 'International Tables Vol C Tables 4.2.6.8 and 6.1.1.4'
H H 0.0000 0.0000 'International Tables Vol C Tables 4.2.6.8 and 6.1.1.4'
B B 0.0013 0.0007 'International Tables Vol C Tables 4.2.6.8 and 6.1.1.4'
O O 0.0106 0.0060 'International Tables Vol C Tables 4.2.6.8 and 6.1.1.4'
F F 0.0171 0.0103 'International Tables Vol C Tables 4.2.6.8 and 6.1.1.4'
S S 0.1246 0.1234 'International Tables Vol C Tables 4.2.6.8 and 6.1.1.4'
N N 0.0061 0.0033 'International Tables Vol C Tables 4.2.6.8 and 6.1.1.4'

loop_
_geom_angle_atom_site_label_1
_geom_angle_atom_site_label_2
_geom_angle_atom_site_label_3
_geom_angle
_geom_angle_publ_flag
C11 S1 C8 102.31(12) y
C21 S2 C7 107.46(11) y
B4 B1 B3 60.4(2) ?
B4 B1 B2 109.1(2) ?
B3 B1 B2 60.6(2) ?
B4 B1 B6 107.7(2) ?
B3 B1 B6 106.8(2) ?
B2 B1 B6 58.7(2) ?
B4 B1 B5 59.1(2) ?
B3 B1 B5 107.0(2) ?
B2 B1 B5 107.8(2) ?
B6 B1 B5 60.6(2) ?
C7 B2 B6 100.6(2) ?
C7 B2 B1 102.7(2) ?
B6 B2 B1 61.3(2) ?
C7 B2 B11 55.02(14) ?
B6 B2 B11 59.4(2) ?
B1 B2 B11 107.7(2) ?
C7 B2 B3 58.96(14) ?
B6 B2 B3 107.9(2) ?
B1 B2 B3 59.4(2) ?
B11 B2 B3 106.2(2) ?
C8 B3 C7 54.97(14) ?
C8 B3 B1 103.2(2) ?
C7 B3 B1 103.0(2) ?
C8 B3 B4 58.60(15) ?
C7 B3 B4 102.6(2) ?
B1 B3 B4 59.5(2) ?
C8 B3 B2 103.6(2) ?
C7 B3 B2 58.79(15) ?
B1 B3 B2 59.9(2) ?
B4 B3 B2 107.8(2) ?
C8 B4 B1 104.4(2) ?
C8 B4 B5 101.9(2) ?
B1 B4 B5 62.0(2) ?
C8 B4 B3 59.39(15) ?
B1 B4 B3 60.2(2) ?
B5 B4 B3 109.2(2) ?
C8 B4 B9 54.99(15) ?
B1 B4 B9 109.2(2) ?
B5 B4 B9 60.2(2) ?
B3 B4 B9 106.7(2) ?
B4 B5 B10 112.8(2) ?
B4 B5 B9 61.4(2) ?
B10 B5 B9 62.9(2) ?
B4 B5 B1 58.9(2) ?
B10 B5 B1 109.3(2) ?
B9 B5 B1 107.8(2) ?
B4 B5 B6 106.7(2) ?
B10 B5 B6 58.9(2) ?
B9 B5 B6 106.9(2) ?
B1 B5 B6 59.4(2) ?
B11 B6 B2 61.1(2) ?
B11 B6 B10 62.3(2) ?
B2 B6 B10 113.1(2) ?
B11 B6 B1 108.1(2) ?
B2 B6 B1 60.0(2) ?
B10 B6 B1 110.3(2) ?
B11 B6 B5 107.0(2) ?
B2 B6 B5 108.3(2) ?
B10 B6 B5 59.6(2) ?
B1 B6 B5 60.0(2) ?
C7 C8 B9 111.9(2) ?
C7 C8 B4 111.4(2) ?
B9 C8 B4 65.6(2) ?
C7 C8 B3 62.7(2) ?
B9 C8 B3 117.8(2) ?
B4 C8 B3 62.0(2) ?
C7 C8 S1 119.1(2) ?
B9 C8 S1 121.8(2) ?
B4 C8 S1 115.2(2) ?
B3 C8 S1 109.4(2) ?
C8 C7 B11 113.6(2) ?
C8 C7 B2 112.3(2) ?
B11 C7 B2 64.2(2) ?
C8 C7 B3 62.3(2) ?
B11 C7 B3 116.7(2) ?
B2 C7 B3 62.3(2) ?
C8 C7 S2 118.3(2) ?
B11 C7 S2 114.0(2) ?
B2 C7 S2 122.6(2) ?
B3 C7 S2 122.1(2) ?
C8 B9 B5 103.9(2) ?
C8 B9 B4 59.4(2) ?
B5 B9 B4 58.4(2) ?
C8 B9 B10 106.4(2) ?
B5 B9 B10 58.5(2) ?
B4 B9 B10 106.8(2) ?
B6 B10 B5 61.4(2) ?
B6 B10 B11 58.3(2) ?
B5 B10 B11 105.4(2) ?
B6 B10 B9 105.5(2) ?
B5 B10 B9 58.6(2) ?
B11 B10 B9 101.2(2) ?
C7 B11 B6 105.0(2) ?
C7 B11 B2 60.8(2) ?
B6 B11 B2 59.4(2) ?
C7 B11 B10 106.7(2) ?
B6 B11 B10 59.4(2) ?
B2 B11 B10 109.3(2) ?
N16 C11 C12 117.9(2) ?
N16 C11 S1 114.8(2) y
C12 C11 S1 127.3(2) y
C13 C12 C11 119.9(2) ?
C12 C13 C14 120.5(3) ?
C15 C14 C13 118.1(3) ?
N16 C15 C14 120.7(2) ?
C15 N16 C11 122.9(2) ?
N26 C21 C22 118.1(2) ?
N26 C21 S2 116.2(2) y
C22 C21 S2 125.5(2) y
C21 C22 C23 119.7(2) ?
C24 C23 C22 120.3(2) ?
C25 C24 C23 118.6(3) ?
N26 C25 C24 120.1(2) ?
C25 N26 C21 123.2(2) ?
O1 S3 O3 116.10(12) ?
O1 S3 O2 114.71(11) ?
O3 S3 O2 113.84(11) ?
O1 S3 C99 104.25(14) ?
O3 S3 C99 102.93(13) ?
O2 S3 C99 102.64(13) ?
F2 C99 F3 107.9(3) ?
F2 C99 F1 107.7(3) ?
F3 C99 F1 107.6(3) ?
F2 C99 S3 111.6(2) ?
F3 C99 S3 111.5(2) ?
F1 C99 S3 110.5(2) ?

loop_
_geom_bond_atom_site_label_1
_geom_bond_atom_site_label_2
_geom_bond_site_symmetry_2
_geom_bond_distance
_geom_bond_publ_flag
S1 C11 . 1.749(2) y
S1 C8 . 1.778(2) y
S2 C21 . 1.765(3) y
S2 C7 . 1.782(2) y
B1 B4 . 1.753(4) ?
B1 B3 . 1.766(4) ?
B1 B2 . 1.776(4) ?
B1 B6 . 1.798(4) ?
B1 B5 . 1.807(4) ?
B2 C7 . 1.728(3) y
B2 B6 . 1.752(4) ?
B2 B11 . 1.782(4) ?
B2 B3 . 1.788(4) ?
B3 C8 . 1.725(4) y
B3 C7 . 1.731(4) y
B3 B4 . 1.769(4) ?
B4 C8 . 1.710(4) y
B4 B5 . 1.755(4) ?
B4 B9 . 1.810(4) ?
B5 B10 . 1.786(4) ?
B5 B9 . 1.787(4) ?
B5 B6 . 1.818(4) ?
B6 B11 . 1.752(4) ?
B6 B10 . 1.773(4) ?
C8 C7 . 1.595(3) y
C8 B9 . 1.628(4) y
C7 B11 . 1.622(4) y
B9 B10 . 1.864(4) y
B10 B11 . 1.824(4) ?
C11 N16 . 1.352(3) ?
C11 C12 . 1.378(4) ?
C12 C13 . 1.375(3) ?
C13 C14 . 1.389(4) ?
C14 C15 . 1.357(4) ?
C15 N16 . 1.339(3) ?
C21 N26 . 1.351(3) ?
C21 C22 . 1.371(3) ?
C22 C23 . 1.381(3) ?
C23 C24 . 1.378(3) ?
C24 C25 . 1.363(3) ?
C25 N26 . 1.332(3) ?
S3 O1 . 1.429(2) y
S3 O3 . 1.445(2) y
S3 O2 . 1.448(2) y
S3 C99 . 1.819(3) ?
C99 F2 . 1.311(4) ?
C99 F3 . 1.317(3) ?
C99 F1 . 1.331(3) ?
